data_1544655
loop_
_publ_author_name
'Li, Xiaowei'
'Yuan, Xiangyang'
'Deng, Pengchi'
'Chen, Lixi'
'Ren, Yi'
'Wang, Chengyuan'
'Wu, Lixin'
'Feng, Wen'
'Gong, Bing'
'Yuan, Lihua'

_publ_section_title
;
 Macrocyclic shape-persistency of cyclo[6]aramide results in enhanced
 multipoint recognition for the highly efficient template-directed
 synthesis of rotaxanes.
;
_journal_issue 3
_journal_name_full 'Chemical science'
_journal_page_first 2091
_journal_page_last 2100
_journal_paper_doi 10.1039/c6sc04714a
_journal_volume 8
_journal_year 2017
_chemical_compound_source Synthesis
_chemical_formula_moiety 'C84 H114 N6 O18, 0.5(C12 H14 N2), F6 P'
_chemical_formula_sum 'C90 H121 F6 N7 O18 P'
_chemical_formula_weight 1733.91
_chemical_melting_point 'more than 500 (K)'
_chemical_name_common 'cyclo[6]aramide/Paraquat complex'
_chemical_name_systematic 'cyclo[6]aramide and paraquat hexafluoro phosphate'
_chemical_properties_physical Air-sensitive
_space_group_IT_number 14
_symmetry_cell_setting monoclinic
_symmetry_space_group_name_Hall '-P 2ybc'
_symmetry_space_group_name_H-M 'P 1 21/c 1'
_atom_sites_solution_hydrogens geom
_atom_sites_solution_primary direct
_atom_sites_solution_secondary difmap
_audit_creation_method SHELXL-97
_audit_update_record
;
2016-04-20 deposited with the CCDC.
2016-11-22 downloaded from the CCDC.
;
_cell_angle_alpha 90.00
_cell_angle_beta 112.979(5)
_cell_angle_gamma 90.00
_cell_formula_units_Z 4
_cell_length_a 22.630(8)
_cell_length_b 23.529(9)
_cell_length_c 19.425(7)
_cell_measurement_reflns_used 5906
_cell_measurement_temperature 123(2)
_cell_measurement_theta_max 21.47
_cell_measurement_theta_min 2.27
_cell_volume 9522(6)
_computing_cell_refinement 'Bruker SMART'
_computing_data_collection 'Bruker SMART'
_computing_data_reduction 'Bruker SAINT'
_computing_molecular_graphics 'Bruker SHELXTL'
_computing_publication_material 'Bruker SHELXTL'
_computing_structure_refinement 'Bruker SHELXTL'
_computing_structure_solution 'Bruker SHELXTL'
_diffrn_ambient_temperature 123(2)
_diffrn_measured_fraction_theta_full 0.970
_diffrn_measured_fraction_theta_max 0.970
_diffrn_measurement_device_type 'CCD area detector'
_diffrn_measurement_method 'phi and omega scans'
_diffrn_radiation_monochromator graphite
_diffrn_radiation_source 'fine-focus sealed tube'
_diffrn_radiation_type MoK\a
_diffrn_radiation_wavelength 0.71073
_diffrn_reflns_av_R_equivalents 0.0938
_diffrn_reflns_av_unetI/netI 0.1153
_diffrn_reflns_limit_h_max 27
_diffrn_reflns_limit_h_min -27
_diffrn_reflns_limit_k_max 28
_diffrn_reflns_limit_k_min -19
_diffrn_reflns_limit_l_max 23
_diffrn_reflns_limit_l_min -23
_diffrn_reflns_number 54751
_diffrn_reflns_theta_full 25.60
_diffrn_reflns_theta_max 25.60
_diffrn_reflns_theta_min 0.98
_exptl_absorpt_coefficient_mu 0.107
_exptl_absorpt_correction_T_max 0.9810
_exptl_absorpt_correction_T_min 0.9675
_exptl_absorpt_correction_type multi-scan
_exptl_absorpt_process_details sadabs
_exptl_crystal_colour red
_exptl_crystal_density_diffrn 1.209
_exptl_crystal_density_method 'not measured'
_exptl_crystal_description prism
_exptl_crystal_F_000 3692
_exptl_crystal_preparation 'pseudorotaxane, molecule recongnition'
_exptl_crystal_recrystallization_method 'Vapour deposition'
_exptl_crystal_size_max 0.31
_exptl_crystal_size_mid 0.18
_exptl_crystal_size_min 0.18
_platon_squeeze_details
;
;
_refine_diff_density_max 0.728
_refine_diff_density_min -0.558
_refine_diff_density_rms 0.125
_refine_ls_extinction_method none
_refine_ls_goodness_of_fit_ref 1.262
_refine_ls_hydrogen_treatment mixed
_refine_ls_matrix_type full
_refine_ls_number_parameters 1170
_refine_ls_number_reflns 17399
_refine_ls_number_restraints 288
_refine_ls_restrained_S_all 1.272
_refine_ls_R_factor_all 0.1534
_refine_ls_R_factor_gt 0.0896
_refine_ls_shift/su_max 0.002
_refine_ls_shift/su_mean 0.000
_refine_ls_structure_factor_coef Fsqd
_refine_ls_weighting_details 'calc w=1/[\s^2^(Fo^2^)+(0.1000P)^2^+0.6937P] where P=(Fo^2^+2Fc^2^)/3'
_refine_ls_weighting_scheme calc
_refine_ls_wR_factor_gt 0.2339
_refine_ls_wR_factor_ref 0.2667
_reflns_number_gt 9066
_reflns_number_total 17399
_reflns_threshold_expression >2sigma(I)
_cod_data_source_file c6sc04714a2.cif
_cod_data_source_block f
_cod_depositor_comments
;
The following automatic conversions were performed:

'_symmetry_cell_setting' value 'Monoclinic' changed to 'monoclinic'
according to
/usr/data/users/saulius/crontab/automatic-downloads/rss-feeds/RSC/lib/dictionaries/cif_core.dic
dictionary named 'cif_core.dic' version 2.4.2 from 2011-04-26.

Automatic conversion script
Id: cif_fix_values 4268 2015-11-12 08:31:59Z antanas 

 Adding full bibliography for 1544655--1544656.cif.

 Adding full bibliography for 1544655--1544656.cif.
;
_cod_original_sg_symbol_H-M 'P2(1)/c  '
_cod_database_code 1544655

loop_
_symmetry_equiv_pos_as_xyz
'x, y, z'
'-x, y+1/2, -z+1/2'
'-x, -y, -z'
'x, -y-1/2, z-1/2'

loop_
_atom_site_label
_atom_site_type_symbol
_atom_site_fract_x
_atom_site_fract_y
_atom_site_fract_z
_atom_site_U_iso_or_equiv
_atom_site_adp_type
_atom_site_occupancy
_atom_site_symmetry_multiplicity
_atom_site_calc_flag
_atom_site_refinement_flags
_atom_site_disorder_assembly
_atom_site_disorder_group
C1 C 0.0656(2) 0.43058(18) 0.1431(3) 0.0238(11) Uani 1 1 d . . .
H1 H 0.0901 0.4342 0.1953 0.029 Uiso 1 1 calc R . .
C2 C 0.0476(2) 0.47795(19) 0.0991(3) 0.0232(10) Uani 1 1 d . . .
H2 H 0.0609 0.5143 0.1211 0.028 Uiso 1 1 calc R . .
C3 C 0.0108(2) 0.47437(19) 0.0240(3) 0.0254(11) Uani 1 1 d . . .
C4 C -0.0039(2) 0.4198(2) -0.0068(3) 0.0390(14) Uani 1 1 d . . .
H4 H -0.0269 0.4151 -0.0591 0.047 Uiso 1 1 calc R . .
C5 C 0.0150(2) 0.3732(2) 0.0391(3) 0.0355(13) Uani 1 1 d . . .
H5 H 0.0041 0.3362 0.0184 0.043 Uiso 1 1 calc R . .
C7 C 0.0679(2) 0.32884(19) 0.1621(3) 0.0307(12) Uani 1 1 d . . .
H7A H 0.0583 0.2942 0.1316 0.046 Uiso 1 1 calc R . .
H7B H 0.0440 0.3284 0.1947 0.046 Uiso 1 1 calc R . .
H7C H 0.1140 0.3306 0.1927 0.046 Uiso 1 1 calc R . .
C1A C 0.1642(2) 0.27012(19) 0.0297(3) 0.0252(11) Uani 1 1 d . . .
C2A C -0.0839(2) 0.2793(2) -0.1589(3) 0.0271(11) Uani 1 1 d . . .
C3A C 0.10781(19) 0.20395(19) -0.0737(3) 0.0215(10) Uani 1 1 d . . .
C4A C 0.11496(19) 0.15002(19) -0.1006(3) 0.0258(11) Uani 1 1 d . . .
C5A C 0.0602(2) 0.12318(19) -0.1527(3) 0.0270(11) Uani 1 1 d . . .
H5A H 0.0638 0.0862 -0.1702 0.032 Uiso 1 1 calc R . .
C6A C 0.0013(2) 0.14997(19) -0.1787(3) 0.0247(11) Uani 1 1 d . . .
C7A C -0.0064(2) 0.20376(19) -0.1526(3) 0.0258(11) Uani 1 1 d . . .
C8A C 0.0489(2) 0.2305(2) -0.1020(3) 0.0253(11) Uani 1 1 d . . .
H8A H 0.0456 0.2684 -0.0867 0.030 Uiso 1 1 calc R . .
C9A C 0.1853(2) 0.0760(2) -0.1054(3) 0.0376(13) Uani 1 1 d . . .
H9A1 H 0.1603 0.0453 -0.0958 0.056 Uiso 1 1 calc R . .
H9A2 H 0.2310 0.0662 -0.0835 0.056 Uiso 1 1 calc R . .
H9A3 H 0.1716 0.0812 -0.1595 0.056 Uiso 1 1 calc R . .
C10A C -0.0509(2) 0.0708(2) -0.2576(3) 0.0339(13) Uani 1 1 d U . .
H10A H -0.0199 0.0708 -0.2814 0.051 Uiso 1 1 calc R . .
H10B H -0.0933 0.0598 -0.2943 0.051 Uiso 1 1 calc R . .
H10C H -0.0372 0.0436 -0.2161 0.051 Uiso 1 1 calc R . .
C11A C -0.1533(2) 0.29450(19) -0.1829(3) 0.0244(11) Uani 1 1 d . . .
C12A C -0.1646(2) 0.3487(2) -0.1606(3) 0.0261(11) Uani 1 1 d . . .
H12A H -0.1284 0.3727 -0.1379 0.031 Uiso 1 1 calc R . .
C13A C -0.2225(2) 0.36966(19) -0.1687(3) 0.0239(11) Uani 1 1 d . . .
C14A C -0.2760(2) 0.33405(19) -0.1999(3) 0.0277(12) Uani 1 1 d . . .
C15A C -0.2689(2) 0.28068(19) -0.2267(3) 0.0283(12) Uani 1 1 d . . .
H15A H -0.3057 0.2578 -0.2516 0.034 Uiso 1 1 calc R . .
C16A C -0.2089(2) 0.26065(19) -0.2176(3) 0.0292(12) Uani 1 1 d . D .
C17A C -0.2535(2) 0.1708(2) -0.2749(3) 0.0393(10) Uani 1 1 d U D .
H17A H -0.2823 0.1859 -0.3242 0.047 Uiso 1 1 calc R . .
H17B H -0.2780 0.1678 -0.2425 0.047 Uiso 1 1 calc R . .
C18A C -0.2271(3) 0.1126(2) -0.2838(3) 0.0487(14) Uani 1 1 d DU . .
H18A H -0.1982 0.1155 -0.3116 0.058 Uiso 1 1 calc R A 1
C19A C -0.1932(3) 0.0852(3) -0.2077(4) 0.0682(18) Uani 1 1 d DU C .
H191 H -0.1749 0.0490 -0.2165 0.082 Uiso 1 1 calc R B 1
H192 H -0.1563 0.1100 -0.1796 0.082 Uiso 1 1 calc R B 1
C20A C -0.2260(10) 0.0715(6) -0.1552(13) 0.089(4) Uani 0.71(3) 1 d PDU C 1
H201 H -0.2513 0.1044 -0.1516 0.134 Uiso 0.71(3) 1 calc PR C 1
H202 H -0.1936 0.0626 -0.1055 0.134 Uiso 0.71(3) 1 calc PR C 1
H203 H -0.2545 0.0388 -0.1744 0.134 Uiso 0.71(3) 1 calc PR C 1
C21A C -0.2841(7) 0.0710(7) -0.3233(14) 0.062(4) Uani 0.53(3) 1 d PDU D 1
H21E H -0.3096 0.0664 -0.2922 0.075 Uiso 0.53(3) 1 calc PR D 1
H21F H -0.3125 0.0869 -0.3722 0.075 Uiso 0.53(3) 1 calc PR D 1
C22A C -0.2582(9) 0.0132(7) -0.3347(16) 0.076(5) Uani 0.53(3) 1 d PDU D 1
H22H H -0.2223 0.0188 -0.3503 0.114 Uiso 0.53(3) 1 calc PR D 1
H22I H -0.2923 -0.0081 -0.3734 0.114 Uiso 0.53(3) 1 calc PR D 1
H22J H -0.2433 -0.0083 -0.2877 0.114 Uiso 0.53(3) 1 calc PR D 1
C20D C -0.2517(17) 0.0656(15) -0.196(3) 0.093(7) Uani 0.29(3) 1 d PDU C 2
H20D H -0.2681 0.0968 -0.1751 0.139 Uiso 0.29(3) 1 calc PR C 2
H20E H -0.2406 0.0332 -0.1618 0.139 Uiso 0.29(3) 1 calc PR C 2
H20F H -0.2848 0.0541 -0.2444 0.139 Uiso 0.29(3) 1 calc PR C 2
C21D C -0.2843(8) 0.0843(9) -0.3513(13) 0.061(5) Uani 0.47(3) 1 d PDU D 2
H21G H -0.3214 0.0797 -0.3369 0.074 Uiso 0.47(3) 1 calc PR D 2
H21H H -0.2974 0.1103 -0.3948 0.074 Uiso 0.47(3) 1 calc PR D 2
C22D C -0.2684(10) 0.0284(9) -0.3743(17) 0.076(5) Uani 0.47(3) 1 d PDU D 2
H22K H -0.2248 0.0295 -0.3735 0.114 Uiso 0.47(3) 1 calc PR D 2
H22L H -0.2990 0.0195 -0.4250 0.114 Uiso 0.47(3) 1 calc PR D 2
H22M H -0.2708 -0.0009 -0.3397 0.114 Uiso 0.47(3) 1 calc PR D 2
C23A C -0.3867(2) 0.3147(2) -0.2160(3) 0.0318(12) Uani 1 1 d . . .
H23A H -0.3699 0.2775 -0.1929 0.038 Uiso 1 1 calc R . .
H23B H -0.4114 0.3087 -0.2702 0.038 Uiso 1 1 calc R . .
C24A C -0.4299(2) 0.3402(2) -0.1803(3) 0.0333(13) Uani 1 1 d . . .
H24A H -0.4433 0.3786 -0.2032 0.040 Uiso 1 1 calc R . .
C25A C -0.3954(3) 0.3492(2) -0.0973(3) 0.0443(15) Uani 1 1 d . . .
H25A H -0.3596 0.3761 -0.0887 0.053 Uiso 1 1 calc R . .
H25B H -0.4255 0.3671 -0.0780 0.053 Uiso 1 1 calc R . .
C26A C -0.3695(3) 0.2969(3) -0.0542(4) 0.0656(19) Uani 1 1 d . . .
H26A H -0.4042 0.2692 -0.0641 0.098 Uiso 1 1 calc R . .
H26B H -0.3508 0.3059 -0.0007 0.098 Uiso 1 1 calc R . .
H26C H -0.3363 0.2809 -0.0692 0.098 Uiso 1 1 calc R . .
C27A C -0.4903(2) 0.3043(2) -0.2038(3) 0.0380(13) Uani 1 1 d . . .
H27A H -0.4780 0.2644 -0.1892 0.046 Uiso 1 1 calc R . .
H27B H -0.5124 0.3056 -0.2589 0.046 Uiso 1 1 calc R . .
C28A C -0.5371(2) 0.3236(3) -0.1693(4) 0.0517(16) Uani 1 1 d U . .
H28A H -0.5171 0.3188 -0.1149 0.078 Uiso 1 1 calc R . .
H28B H -0.5762 0.3006 -0.1895 0.078 Uiso 1 1 calc R . .
H28C H -0.5479 0.3637 -0.1813 0.078 Uiso 1 1 calc R . .
C1B C -0.2197(2) 0.42731(19) -0.1320(3) 0.0272(11) Uani 1 1 d . . .
C2B C -0.1245(2) 0.5629(2) 0.1120(3) 0.0287(12) Uani 1 1 d . . .
C3B C -0.2796(2) 0.49495(18) -0.0863(3) 0.0251(11) Uani 1 1 d . . .
C4B C -0.3404(2) 0.51545(19) -0.0982(3) 0.0293(12) Uani 1 1 d . . .
C5B C -0.3489(2) 0.56007(19) -0.0561(3) 0.0278(12) Uani 1 1 d . . .
H5B H -0.3906 0.5740 -0.0648 0.033 Uiso 1 1 calc R . .
C6B C -0.2951(2) 0.58378(19) -0.0009(3) 0.0286(12) Uani 1 1 d . . .
C7B C -0.2345(2) 0.56318(19) 0.0148(3) 0.0263(11) Uani 1 1 d . . .
C8B C -0.2260(2) 0.51922(19) -0.0297(3) 0.0247(11) Uani 1 1 d . . .
H8B H -0.1841 0.5060 -0.0213 0.030 Uiso 1 1 calc R . .
C9B C -0.4526(2) 0.4980(2) -0.1559(3) 0.0373(13) Uani 1 1 d . . .
H9B1 H -0.4530 0.4860 -0.1077 0.056 Uiso 1 1 calc R . .
H9B2 H -0.4842 0.4758 -0.1962 0.056 Uiso 1 1 calc R . .
H9B3 H -0.4634 0.5384 -0.1637 0.056 Uiso 1 1 calc R . .
C10B C -0.3615(2) 0.6483(2) 0.0322(4) 0.0521(17) Uani 1 1 d . . .
H10D H -0.3832 0.6600 -0.0201 0.078 Uiso 1 1 calc R . .
H10E H -0.3581 0.6808 0.0650 0.078 Uiso 1 1 calc R . .
H10F H -0.3862 0.6180 0.0432 0.078 Uiso 1 1 calc R . .
C11B C -0.0750(2) 0.59671(19) 0.1738(3) 0.0272(11) Uani 1 1 d . . .
C12B C -0.01423(19) 0.57120(18) 0.2046(3) 0.0226(10) Uani 1 1 d . . .
H12B H -0.0096 0.5344 0.1872 0.027 Uiso 1 1 calc R . .
C13B C 0.04015(19) 0.59603(18) 0.2592(2) 0.0198(10) Uani 1 1 d . . .
C14B C 0.0318(2) 0.65113(19) 0.2836(3) 0.0262(11) Uani 1 1 d . . .
C15B C -0.0283(2) 0.67722(19) 0.2555(3) 0.0241(11) Uani 1 1 d . . .
H15B H -0.0337 0.7135 0.2737 0.029 Uiso 1 1 calc R . .
C16B C -0.08095(19) 0.65007(19) 0.2005(3) 0.0237(11) Uani 1 1 d . F .
C17B C -0.1540(2) 0.7234(2) 0.2089(3) 0.0355(13) Uani 1 1 d . F .
H17C H -0.1370 0.7582 0.1946 0.043 Uiso 1 1 calc R . .
H17D H -0.1340 0.7193 0.2640 0.043 Uiso 1 1 calc R . .
C18B C -0.2264(2) 0.7268(2) 0.1826(3) 0.0403(14) Uani 1 1 d DU . .
H18B H -0.2412 0.7169 0.1284 0.048 Uiso 1 1 calc R E 1
C19B C -0.2530(11) 0.6796(8) 0.2126(10) 0.050(4) Uani 0.418(11) 1 d PDU F 1
H193 H -0.2371 0.6431 0.2014 0.060 Uiso 0.418(11) 1 calc PR F 1
H194 H -0.3004 0.6797 0.1867 0.060 Uiso 0.418(11) 1 calc PR F 1
C20B C -0.2357(8) 0.6836(8) 0.2947(9) 0.075(5) Uani 0.418(11) 1 d PDU F 1
H204 H -0.2058 0.6529 0.3200 0.112 Uiso 0.418(11) 1 calc PR F 1
H205 H -0.2746 0.6800 0.3051 0.112 Uiso 0.418(11) 1 calc PR F 1
H206 H -0.2154 0.7204 0.3130 0.112 Uiso 0.418(11) 1 calc PR F 1
C19E C -0.2490(7) 0.6917(5) 0.2362(8) 0.046(3) Uani 0.582(11) 1 d PDU F 2
H19C H -0.2350 0.7125 0.2842 0.055 Uiso 0.582(11) 1 calc PR F 2
H19D H -0.2966 0.6920 0.2146 0.055 Uiso 0.582(11) 1 calc PR F 2
C20E C -0.2284(5) 0.6320(4) 0.2536(7) 0.063(3) Uani 0.582(11) 1 d PDU F 2
H20G H -0.2437 0.6097 0.2074 0.094 Uiso 0.582(11) 1 calc PR F 2
H20H H -0.2463 0.6164 0.2881 0.094 Uiso 0.582(11) 1 calc PR F 2
H20I H -0.1814 0.6303 0.2769 0.094 Uiso 0.582(11) 1 calc PR F 2
C21B C -0.2469(2) 0.7878(2) 0.1801(4) 0.0483(16) Uani 1 1 d . F .
H21A H -0.2298 0.8094 0.1482 0.058 Uiso 1 1 calc R . .
H21B H -0.2274 0.8038 0.2312 0.058 Uiso 1 1 calc R . .
C22B C -0.3193(2) 0.7969(2) 0.1506(3) 0.0485(16) Uani 1 1 d . . .
H22A H -0.3388 0.7848 0.0982 0.073 Uiso 1 1 calc R F .
H22B H -0.3284 0.8372 0.1542 0.073 Uiso 1 1 calc R . .
H22C H -0.3372 0.7744 0.1803 0.073 Uiso 1 1 calc R . .
C23B C 0.0776(2) 0.73257(19) 0.3608(3) 0.0339(13) Uani 1 1 d . . .
H23C H 0.0479 0.7305 0.3869 0.041 Uiso 1 1 calc R . .
H23D H 0.0595 0.7593 0.3183 0.041 Uiso 1 1 calc R . .
C24B C 0.1428(3) 0.7528(3) 0.4138(4) 0.0558(16) Uani 1 1 d U . .
H24B H 0.1721 0.7510 0.3863 0.067 Uiso 1 1 calc R . .
C25B C 0.1305(4) 0.7070(4) 0.5249(5) 0.0932(19) Uani 1 1 d U . .
H25C H 0.1252 0.7440 0.5450 0.140 Uiso 1 1 calc R . .
H25D H 0.1511 0.6804 0.5663 0.140 Uiso 1 1 calc R . .
H25E H 0.0883 0.6922 0.4924 0.140 Uiso 1 1 calc R . .
C26B C 0.1708(3) 0.7136(3) 0.4816(4) 0.0820(18) Uani 1 1 d U . .
H26D H 0.1779 0.6756 0.4643 0.098 Uiso 1 1 calc R . .
H26E H 0.2131 0.7287 0.5151 0.098 Uiso 1 1 calc R . .
C27B C 0.1346(3) 0.8192(3) 0.4302(5) 0.082(2) Uani 1 1 d U . .
H27C H 0.1095 0.8385 0.3823 0.099 Uiso 1 1 calc R . .
H27D H 0.1098 0.8219 0.4623 0.099 Uiso 1 1 calc R . .
C28B C 0.1954(4) 0.8487(3) 0.4666(5) 0.090(3) Uani 1 1 d U . .
H28D H 0.2184 0.8325 0.5164 0.135 Uiso 1 1 calc R . .
H28E H 0.1873 0.8891 0.4711 0.135 Uiso 1 1 calc R . .
H28F H 0.2213 0.8442 0.4367 0.135 Uiso 1 1 calc R . .
C1C C 0.09909(19) 0.56163(19) 0.2838(2) 0.0227(11) Uani 1 1 d . . .
C2C C 0.25402(19) 0.41325(18) 0.2199(2) 0.0187(10) Uani 1 1 d . . .
C3C C 0.21745(19) 0.56758(18) 0.3219(3) 0.0208(10) Uani 1 1 d . . .
C4C C 0.2709(2) 0.60110(18) 0.3630(3) 0.0223(10) Uani 1 1 d . . .
C5C C 0.3319(2) 0.58507(18) 0.3687(3) 0.0236(11) Uani 1 1 d . . .
H5C H 0.3680 0.6080 0.3959 0.028 Uiso 1 1 calc R . .
C6C C 0.33971(19) 0.53562(19) 0.3345(3) 0.0242(11) Uani 1 1 d . . .
C7C C 0.2869(2) 0.50161(18) 0.2931(3) 0.0212(10) Uani 1 1 d . . .
C8C C 0.22638(19) 0.51839(17) 0.2884(2) 0.0185(10) Uani 1 1 d . . .
H8C H 0.1903 0.4954 0.2613 0.022 Uiso 1 1 calc R . .
C9C C 0.3083(2) 0.6885(2) 0.4265(3) 0.0425(15) Uani 1 1 d . . .
H9C1 H 0.3394 0.6707 0.4718 0.064 Uiso 1 1 calc R . .
H9C2 H 0.2915 0.7232 0.4400 0.064 Uiso 1 1 calc R . .
H9C3 H 0.3295 0.6980 0.3926 0.064 Uiso 1 1 calc R . .
C10C C 0.4512(2) 0.5531(2) 0.3669(3) 0.0419(15) Uani 1 1 d . . .
H10G H 0.4422 0.5892 0.3396 0.063 Uiso 1 1 calc R . .
H10H H 0.4889 0.5351 0.3629 0.063 Uiso 1 1 calc R . .
H10I H 0.4597 0.5601 0.4197 0.063 Uiso 1 1 calc R . .
C11C C 0.27275(19) 0.36917(17) 0.1754(3) 0.0200(10) Uani 1 1 d . . .
C12C C 0.2210(2) 0.34127(17) 0.1212(3) 0.0217(10) Uani 1 1 d . . .
H12C H 0.1790 0.3546 0.1123 0.026 Uiso 1 1 calc R . .
C13C C 0.2268(2) 0.29577(18) 0.0797(3) 0.0251(11) Uani 1 1 d . . .
C14C C 0.2889(2) 0.27714(18) 0.0924(3) 0.0250(11) Uani 1 1 d . . .
C15C C 0.34232(19) 0.30415(19) 0.1434(3) 0.0251(11) Uani 1 1 d . . .
H15C H 0.3842 0.2917 0.1505 0.030 Uiso 1 1 calc R . .
C16C C 0.3337(2) 0.35030(18) 0.1848(3) 0.0262(11) Uani 1 1 d . . .
C17C C 0.4488(2) 0.3587(2) 0.2534(3) 0.0306(12) Uani 1 1 d . . .
H17E H 0.4590 0.3617 0.2084 0.037 Uiso 1 1 calc R . .
H17F H 0.4532 0.3185 0.2696 0.037 Uiso 1 1 calc R . .
C18C C 0.4938(2) 0.3964(2) 0.3161(3) 0.0333(13) Uani 1 1 d . . .
H18C H 0.4844 0.4368 0.2994 0.040 Uiso 1 1 calc R . .
C19C C 0.4843(2) 0.3902(2) 0.3882(3) 0.0385(14) Uani 1 1 d . . .
H19A H 0.4387 0.3981 0.3777 0.046 Uiso 1 1 calc R . .
H19B H 0.5100 0.4201 0.4230 0.046 Uiso 1 1 calc R . .
C20C C 0.5020(3) 0.3319(2) 0.4299(4) 0.0581(18) Uani 1 1 d . . .
H20A H 0.4748 0.3020 0.3980 0.087 Uiso 1 1 calc R . .
H20B H 0.4950 0.3340 0.4766 0.087 Uiso 1 1 calc R . .
H20C H 0.5472 0.3232 0.4412 0.087 Uiso 1 1 calc R . .
C21C C 0.5632(2) 0.3835(2) 0.3246(3) 0.0474(16) Uani 1 1 d . . .
H21C H 0.5665 0.3885 0.2756 0.057 Uiso 1 1 calc R . .
H21D H 0.5734 0.3434 0.3399 0.057 Uiso 1 1 calc R . .
C22C C 0.6134(3) 0.4228(3) 0.3835(4) 0.067(2) Uani 1 1 d . . .
H22D H 0.5987 0.4623 0.3748 0.100 Uiso 1 1 calc R . .
H22E H 0.6549 0.4195 0.3788 0.100 Uiso 1 1 calc R . .
H22F H 0.6183 0.4112 0.4339 0.100 Uiso 1 1 calc R . .
C23C C 0.3538(2) 0.2008(2) 0.0722(3) 0.0359(14) Uani 1 1 d . . .
H23E H 0.3771 0.1990 0.1272 0.043 Uiso 1 1 calc R . .
H23F H 0.3811 0.2211 0.0507 0.043 Uiso 1 1 calc R . .
C24C C 0.3383(2) 0.14101(19) 0.0394(3) 0.0295(12) Uani 1 1 d . . .
H24C H 0.3055 0.1451 -0.0128 0.035 Uiso 1 1 calc R . .
C25C C 0.3072(2) 0.1055(2) 0.0828(3) 0.0380(13) Uani 1 1 d . . .
H25F H 0.2704 0.1271 0.0849 0.046 Uiso 1 1 calc R . .
H25G H 0.2901 0.0701 0.0545 0.046 Uiso 1 1 calc R . .
C26C C 0.3514(3) 0.0896(3) 0.1620(4) 0.0653(19) Uani 1 1 d . . .
H26F H 0.3851 0.0641 0.1606 0.098 Uiso 1 1 calc R . .
H26G H 0.3266 0.0705 0.1868 0.098 Uiso 1 1 calc R . .
H26H H 0.3711 0.1241 0.1899 0.098 Uiso 1 1 calc R . .
C27C C 0.3973(2) 0.1145(2) 0.0338(3) 0.0389(14) Uani 1 1 d . . .
H27E H 0.4303 0.1088 0.0848 0.047 Uiso 1 1 calc R . .
H27F H 0.4151 0.1411 0.0073 0.047 Uiso 1 1 calc R . .
C28C C 0.3835(2) 0.0578(2) -0.0071(3) 0.0360(13) Uani 1 1 d . . .
H28G H 0.3726 0.0294 0.0229 0.054 Uiso 1 1 calc R . .
H28H H 0.4216 0.0453 -0.0152 0.054 Uiso 1 1 calc R . .
H28I H 0.3475 0.0622 -0.0555 0.054 Uiso 1 1 calc R . .
F1 F 0.56795(17) 0.26298(18) 0.60544(19) 0.0787(13) Uani 1 1 d . . .
F2 F 0.5884(2) 0.1731(3) 0.5811(3) 0.120(2) Uani 1 1 d . . .
F3 F 0.58813(14) 0.19499(15) 0.69226(19) 0.0597(10) Uani 1 1 d . . .
F4 F 0.48921(17) 0.20991(19) 0.52380(19) 0.0848(15) Uani 1 1 d . . .
F5 F 0.48978(14) 0.22957(14) 0.6368(2) 0.0593(10) Uani 1 1 d . . .
F6 F 0.50803(16) 0.14131(15) 0.61102(19) 0.0641(10) Uani 1 1 d . . .
N7 N 0.04873(16) 0.37907(15) 0.1127(2) 0.0231(9) Uani 1 1 d . . .
N1A N 0.16395(16) 0.23045(16) -0.0225(2) 0.0272(10) Uani 1 1 d . . .
H1A H 0.2010 0.2210 -0.0241 0.033 Uiso 1 1 calc R . .
N2A N -0.06810(16) 0.22774(16) -0.1780(2) 0.0251(9) Uani 1 1 d . . .
H2A H -0.0996 0.2073 -0.2095 0.030 Uiso 1 1 calc R . .
N1B N -0.27367(16) 0.44749(15) -0.1284(2) 0.0251(9) Uani 1 1 d . . .
H1B H -0.3094 0.4294 -0.1551 0.030 Uiso 1 1 calc R . .
N2B N -0.18158(16) 0.58792(16) 0.0733(2) 0.0281(10) Uani 1 1 d . . .
H2B H -0.1864 0.6231 0.0857 0.034 Uiso 1 1 calc R . .
N1C N 0.15672(16) 0.58933(15) 0.3125(2) 0.0245(9) Uani 1 1 d . . .
H1C H 0.1558 0.6247 0.3267 0.029 Uiso 1 1 calc R . .
N2C N 0.29737(16) 0.45383(15) 0.2567(2) 0.0235(9) Uani 1 1 d . . .
H2C H 0.3364 0.4496 0.2578 0.028 Uiso 1 1 calc R . .
O1A O 0.11345(14) 0.28511(14) 0.03512(19) 0.0339(9) Uani 1 1 d . . .
O2A O -0.04300(14) 0.31317(14) -0.1208(2) 0.0350(9) Uani 1 1 d . . .
O3A O 0.17498(13) 0.12779(13) -0.07240(19) 0.0315(8) Uani 1 1 d . . .
O4A O -0.05449(14) 0.12656(13) -0.22962(19) 0.0345(9) Uani 1 1 d . . .
O5A O -0.19847(14) 0.20762(14) -0.2411(2) 0.0363(8) Uani 1 1 d U . .
O6A O -0.33422(13) 0.35364(13) -0.20450(19) 0.0313(8) Uani 1 1 d . . .
O1B O -0.16800(14) 0.45275(13) -0.10776(19) 0.0329(8) Uani 1 1 d . . .
O2B O -0.11036(15) 0.51498(14) 0.0974(2) 0.0448(11) Uani 1 1 d . . .
O3B O -0.39070(14) 0.48888(13) -0.15582(19) 0.0333(9) Uani 1 1 d . . .
O4B O -0.29915(14) 0.62794(14) 0.0445(2) 0.0360(9) Uani 1 1 d . . .
O5B O -0.14050(14) 0.67392(13) 0.17286(19) 0.0338(9) Uani 1 1 d . . .
O6B O 0.08562(13) 0.67684(13) 0.33397(18) 0.0293(8) Uani 1 1 d . . .
O1C O 0.09574(13) 0.50960(12) 0.27274(18) 0.0279(8) Uani 1 1 d . . .
O2C O 0.20104(14) 0.41099(13) 0.22132(19) 0.0301(8) Uani 1 1 d . . .
O3C O 0.25748(14) 0.65047(13) 0.39078(19) 0.0319(8) Uani 1 1 d . . .
O4C O 0.39753(13) 0.51656(13) 0.33588(18) 0.0285(8) Uani 1 1 d . . .
O5C O 0.38473(13) 0.37860(13) 0.23726(18) 0.0279(8) Uani 1 1 d . . .
O6C O 0.29302(13) 0.23023(13) 0.05323(19) 0.0299(8) Uani 1 1 d . . .
P1 P 0.53868(6) 0.20196(7) 0.60753(8) 0.0430(4) Uani 1 1 d . . .

loop_
_atom_site_aniso_label
_atom_site_aniso_U_11
_atom_site_aniso_U_22
_atom_site_aniso_U_33
_atom_site_aniso_U_23
_atom_site_aniso_U_13
_atom_site_aniso_U_12
C1 0.026(2) 0.020(3) 0.022(3) -0.004(2) 0.0060(19) -0.0034(19)
C2 0.027(2) 0.024(3) 0.019(3) -0.003(2) 0.0092(19) -0.0022(19)
C3 0.030(2) 0.020(2) 0.026(3) -0.003(2) 0.010(2) 0.0012(19)
C4 0.055(3) 0.018(3) 0.024(3) -0.002(2) -0.006(2) -0.003(2)
C5 0.045(3) 0.022(3) 0.031(3) -0.003(2) 0.005(2) -0.003(2)
C7 0.041(3) 0.023(3) 0.029(3) 0.006(2) 0.014(2) 0.002(2)
C1A 0.020(2) 0.024(3) 0.028(3) -0.002(2) 0.005(2) 0.0026(19)
C2A 0.022(2) 0.031(3) 0.031(3) -0.003(2) 0.014(2) 0.000(2)
C3A 0.018(2) 0.025(3) 0.019(3) -0.005(2) 0.0052(18) -0.0013(18)
C4A 0.019(2) 0.021(3) 0.034(3) -0.009(2) 0.007(2) -0.0009(18)
C5A 0.036(3) 0.016(2) 0.026(3) -0.007(2) 0.009(2) -0.001(2)
C6A 0.021(2) 0.029(3) 0.022(3) -0.012(2) 0.0052(19) -0.0061(19)
C7A 0.021(2) 0.025(3) 0.027(3) -0.006(2) 0.0047(19) 0.0003(19)
C8A 0.028(2) 0.025(3) 0.022(3) -0.008(2) 0.009(2) -0.0014(19)
C9A 0.028(3) 0.042(3) 0.037(3) -0.016(3) 0.006(2) 0.006(2)
C10A 0.031(3) 0.033(3) 0.038(3) -0.020(2) 0.014(2) -0.007(2)
C11A 0.024(2) 0.025(3) 0.022(3) 0.001(2) 0.0068(19) 0.0009(19)
C12A 0.028(2) 0.028(3) 0.022(3) -0.004(2) 0.009(2) -0.002(2)
C13A 0.022(2) 0.021(3) 0.028(3) -0.002(2) 0.0093(19) 0.0005(19)
C14A 0.022(2) 0.026(3) 0.033(3) 0.003(2) 0.008(2) 0.0071(19)
C15A 0.022(2) 0.026(3) 0.032(3) -0.007(2) 0.005(2) -0.0056(19)
C16A 0.028(2) 0.021(3) 0.031(3) -0.009(2) 0.004(2) 0.005(2)
C17A 0.0323(14) 0.0370(16) 0.0437(17) -0.0106(14) 0.0095(12) -0.0029(12)
C18A 0.046(2) 0.047(2) 0.054(2) -0.0105(17) 0.0204(16) 0.0009(16)
C19A 0.069(2) 0.065(2) 0.072(2) -0.0007(17) 0.0291(17) -0.0004(17)
C20A 0.090(7) 0.100(7) 0.097(8) -0.003(6) 0.058(6) -0.024(5)
C21A 0.065(5) 0.041(6) 0.071(7) -0.022(6) 0.016(5) -0.009(5)
C22A 0.091(7) 0.057(7) 0.076(9) -0.023(6) 0.030(6) -0.011(6)
C20D 0.096(10) 0.095(10) 0.088(10) 0.010(8) 0.035(7) -0.006(8)
C21D 0.064(6) 0.039(6) 0.070(8) -0.021(6) 0.015(6) -0.007(5)
C22D 0.082(7) 0.065(7) 0.076(8) -0.020(7) 0.024(6) -0.001(6)
C23A 0.017(2) 0.029(3) 0.048(4) -0.003(2) 0.011(2) -0.0035(19)
C24A 0.024(2) 0.028(3) 0.044(4) 0.002(2) 0.010(2) 0.002(2)
C25A 0.042(3) 0.043(3) 0.051(4) 0.005(3) 0.022(3) 0.005(3)
C26A 0.081(5) 0.056(4) 0.058(5) 0.013(4) 0.026(4) -0.003(3)
C27A 0.021(2) 0.050(3) 0.047(4) 0.005(3) 0.017(2) 0.001(2)
C28A 0.030(3) 0.070(4) 0.067(4) 0.011(3) 0.032(3) 0.000(3)
C1B 0.019(2) 0.023(3) 0.034(3) 0.005(2) 0.003(2) 0.0039(19)
C2B 0.025(2) 0.024(3) 0.033(3) 0.000(2) 0.006(2) 0.003(2)
C3B 0.028(2) 0.020(2) 0.027(3) 0.001(2) 0.009(2) 0.0038(19)
C4B 0.025(2) 0.020(3) 0.035(3) 0.005(2) 0.003(2) 0.0006(19)
C5B 0.021(2) 0.027(3) 0.033(3) 0.000(2) 0.007(2) 0.0042(19)
C6B 0.028(2) 0.020(3) 0.034(3) -0.003(2) 0.007(2) 0.006(2)
C7B 0.025(2) 0.020(2) 0.028(3) 0.002(2) 0.004(2) 0.0006(19)
C8B 0.019(2) 0.023(3) 0.033(3) 0.005(2) 0.010(2) 0.0042(18)
C9B 0.022(2) 0.035(3) 0.050(4) -0.005(3) 0.009(2) 0.000(2)
C10B 0.027(3) 0.047(4) 0.071(5) -0.030(3) 0.007(3) 0.004(2)
C11B 0.024(2) 0.021(3) 0.032(3) -0.003(2) 0.006(2) 0.0000(19)
C12B 0.025(2) 0.016(2) 0.025(3) -0.002(2) 0.0076(19) 0.0012(18)
C13B 0.021(2) 0.020(2) 0.020(3) 0.001(2) 0.0102(18) 0.0042(18)
C14B 0.028(2) 0.022(3) 0.024(3) -0.007(2) 0.005(2) -0.0008(19)
C15B 0.025(2) 0.024(3) 0.028(3) -0.004(2) 0.015(2) 0.0029(19)
C16B 0.017(2) 0.030(3) 0.027(3) 0.001(2) 0.0117(19) 0.0039(19)
C17B 0.034(3) 0.020(3) 0.050(4) -0.006(2) 0.013(2) 0.004(2)
C18B 0.034(3) 0.034(3) 0.064(4) 0.003(3) 0.031(3) 0.006(2)
C19B 0.043(5) 0.043(6) 0.063(7) 0.006(6) 0.019(6) 0.000(5)
C20B 0.078(7) 0.069(7) 0.081(8) 0.003(6) 0.035(6) -0.024(6)
C19E 0.039(4) 0.038(5) 0.061(7) 0.004(5) 0.020(5) 0.001(4)
C20E 0.070(6) 0.052(6) 0.081(7) 0.007(5) 0.044(5) 0.004(4)
C21B 0.040(3) 0.040(3) 0.059(4) 0.005(3) 0.013(3) 0.006(3)
C22B 0.038(3) 0.041(3) 0.056(4) 0.000(3) 0.007(3) 0.011(2)
C23B 0.035(3) 0.020(3) 0.042(4) -0.012(2) 0.010(2) 0.005(2)
C24B 0.043(3) 0.051(3) 0.067(4) -0.034(3) 0.014(3) -0.001(3)
C25B 0.091(4) 0.115(4) 0.067(4) 0.001(3) 0.024(3) 0.010(3)
C26B 0.074(3) 0.101(4) 0.062(4) -0.016(3) 0.017(3) 0.015(3)
C27B 0.064(4) 0.073(4) 0.092(4) -0.037(3) 0.010(3) 0.002(3)
C28B 0.099(5) 0.058(4) 0.102(6) -0.013(4) 0.027(4) -0.014(4)
C1C 0.021(2) 0.027(3) 0.015(3) 0.002(2) 0.0009(18) 0.0005(19)
C2C 0.015(2) 0.020(2) 0.019(3) 0.001(2) 0.0041(17) 0.0022(17)
C3C 0.018(2) 0.021(2) 0.021(3) -0.001(2) 0.0051(18) 0.0029(18)
C4C 0.028(2) 0.018(2) 0.020(3) -0.005(2) 0.0084(19) 0.0025(19)
C5C 0.021(2) 0.022(3) 0.023(3) -0.010(2) 0.0035(19) -0.0037(18)
C6C 0.019(2) 0.025(3) 0.026(3) -0.004(2) 0.0060(19) 0.0012(19)
C7C 0.024(2) 0.017(2) 0.020(3) -0.002(2) 0.0062(19) 0.0008(18)
C8C 0.021(2) 0.019(2) 0.014(3) -0.0005(19) 0.0047(17) -0.0022(18)
C9C 0.028(3) 0.037(3) 0.058(4) -0.029(3) 0.012(3) -0.006(2)
C10C 0.019(2) 0.030(3) 0.066(4) -0.009(3) 0.005(2) -0.004(2)
C11C 0.020(2) 0.015(2) 0.022(3) 0.002(2) 0.0056(18) 0.0013(17)
C12C 0.023(2) 0.016(2) 0.027(3) 0.001(2) 0.0096(19) 0.0038(18)
C13C 0.030(2) 0.014(2) 0.026(3) -0.005(2) 0.006(2) 0.0007(19)
C14C 0.025(2) 0.018(2) 0.026(3) -0.006(2) 0.003(2) 0.0058(19)
C15C 0.014(2) 0.027(3) 0.036(3) -0.007(2) 0.0111(19) 0.0024(18)
C16C 0.026(2) 0.017(2) 0.028(3) -0.004(2) 0.002(2) -0.0016(19)
C17C 0.022(2) 0.030(3) 0.034(3) -0.011(2) 0.004(2) 0.002(2)
C18C 0.028(3) 0.026(3) 0.035(3) -0.005(2) 0.001(2) 0.001(2)
C19C 0.034(3) 0.030(3) 0.038(4) -0.010(3) -0.001(2) 0.005(2)
C20C 0.049(4) 0.037(3) 0.068(5) 0.002(3) 0.002(3) 0.012(3)
C21C 0.024(3) 0.047(4) 0.063(4) -0.017(3) 0.008(3) -0.009(2)
C22C 0.035(3) 0.067(5) 0.075(5) -0.010(4) -0.005(3) -0.021(3)
C23C 0.022(2) 0.025(3) 0.049(4) -0.018(2) 0.002(2) 0.000(2)
C24C 0.027(2) 0.025(3) 0.030(3) -0.007(2) 0.004(2) 0.004(2)
C25C 0.037(3) 0.036(3) 0.043(4) -0.006(3) 0.018(2) 0.006(2)
C26C 0.081(5) 0.067(5) 0.048(5) -0.002(4) 0.024(4) 0.009(4)
C27C 0.038(3) 0.031(3) 0.038(4) -0.014(3) 0.004(2) 0.005(2)
C28C 0.041(3) 0.033(3) 0.034(3) -0.007(2) 0.015(2) 0.012(2)
F1 0.079(3) 0.111(3) 0.040(2) 0.005(2) 0.0167(18) -0.062(2)
F2 0.070(3) 0.210(6) 0.094(4) -0.052(4) 0.048(3) -0.007(3)
F3 0.0441(18) 0.071(2) 0.046(2) -0.0009(18) -0.0018(15) -0.0027(16)
F4 0.074(3) 0.131(4) 0.031(2) 0.014(2) 0.0002(18) -0.061(2)
F5 0.0427(19) 0.068(2) 0.074(3) 0.0091(19) 0.0307(17) 0.0119(16)
F6 0.075(2) 0.056(2) 0.051(2) -0.0108(18) 0.0138(18) -0.0214(18)
N7 0.027(2) 0.023(2) 0.017(2) 0.0037(18) 0.0050(16) 0.0013(16)
N1A 0.0194(19) 0.027(2) 0.032(3) -0.0108(19) 0.0065(17) 0.0014(16)
N2A 0.0204(19) 0.026(2) 0.026(2) -0.0076(18) 0.0059(16) -0.0005(16)
N1B 0.0210(19) 0.020(2) 0.030(3) -0.0024(18) 0.0055(16) -0.0013(16)
N2B 0.023(2) 0.019(2) 0.033(3) -0.0064(18) 0.0011(17) 0.0030(16)
N1C 0.024(2) 0.018(2) 0.028(2) -0.0053(18) 0.0068(16) 0.0029(15)
N2C 0.0182(18) 0.022(2) 0.028(2) -0.0072(18) 0.0070(16) 0.0017(15)
O1A 0.0232(17) 0.036(2) 0.037(2) -0.0175(17) 0.0059(15) 0.0015(14)
O2A 0.0223(17) 0.031(2) 0.048(2) -0.0154(17) 0.0101(15) -0.0013(14)
O3A 0.0230(16) 0.0270(19) 0.037(2) -0.0130(16) 0.0036(14) 0.0043(13)
O4A 0.0242(17) 0.0280(19) 0.041(2) -0.0189(16) 0.0010(15) 0.0003(14)
O5A 0.0257(14) 0.0360(16) 0.0435(18) -0.0147(14) 0.0094(13) -0.0018(12)
O6A 0.0197(16) 0.0258(18) 0.047(2) -0.0067(16) 0.0116(15) -0.0019(13)
O1B 0.0260(17) 0.0264(19) 0.046(2) -0.0040(17) 0.0141(15) -0.0026(14)
O2B 0.0354(19) 0.0203(19) 0.054(3) -0.0080(18) -0.0099(17) 0.0100(15)
O3B 0.0225(16) 0.0293(19) 0.037(2) -0.0107(16) -0.0007(14) 0.0024(14)
O4B 0.0225(17) 0.033(2) 0.047(2) -0.0153(17) 0.0079(15) 0.0060(14)
O5B 0.0263(17) 0.0256(19) 0.044(2) -0.0097(16) 0.0075(15) 0.0070(14)
O6B 0.0237(16) 0.0260(18) 0.033(2) -0.0123(16) 0.0053(14) 0.0047(13)
O1C 0.0246(16) 0.0159(17) 0.034(2) 0.0006(15) 0.0012(14) 0.0003(13)
O2C 0.0238(17) 0.0242(18) 0.041(2) -0.0099(16) 0.0117(15) -0.0010(13)
O3C 0.0257(17) 0.0271(19) 0.040(2) -0.0190(16) 0.0099(15) 0.0000(14)
O4C 0.0141(15) 0.0283(19) 0.041(2) -0.0119(16) 0.0082(14) -0.0007(13)
O5C 0.0217(16) 0.0219(17) 0.033(2) -0.0100(15) 0.0026(14) 0.0008(13)
O6C 0.0177(15) 0.0320(19) 0.039(2) -0.0184(16) 0.0100(14) 0.0050(13)
P1 0.0248(7) 0.0690(11) 0.0318(9) -0.0032(8) 0.0075(6) -0.0137(7)

loop_
_atom_type_symbol
_atom_type_description
_atom_type_scat_dispersion_real
_atom_type_scat_dispersion_imag
_atom_type_scat_source
C C 0.0033 0.0016 'International Tables Vol C Tables 4.2.6.8 and 6.1.1.4'
H H 0.0000 0.0000 'International Tables Vol C Tables 4.2.6.8 and 6.1.1.4'
N N 0.0061 0.0033 'International Tables Vol C Tables 4.2.6.8 and 6.1.1.4'
O O 0.0106 0.0060 'International Tables Vol C Tables 4.2.6.8 and 6.1.1.4'
P P 0.1023 0.0942 'International Tables Vol C Tables 4.2.6.8 and 6.1.1.4'
F F 0.0171 0.0103 'International Tables Vol C Tables 4.2.6.8 and 6.1.1.4'

loop_
_geom_angle_atom_site_label_1
_geom_angle_atom_site_label_2
_geom_angle_atom_site_label_3
_geom_angle
_geom_angle_site_symmetry_3
N7 C1 C2 119.9(4) .
N7 C1 H1 120.1 .
C2 C1 H1 120.1 .
C1 C2 C3 121.6(4) .
C1 C2 H2 119.2 .
C3 C2 H2 119.2 .
C2 C3 C4 117.0(4) .
C2 C3 C3 122.2(5) 3_565
C4 C3 C3 120.7(5) 3_565
C5 C4 C3 119.6(5) .
C5 C4 H4 120.2 .
C3 C4 H4 120.2 .
N7 C5 C4 120.9(4) .
N7 C5 H5 119.6 .
C4 C5 H5 119.6 .
N7 C7 H7A 109.5 .
N7 C7 H7B 109.5 .
H7A C7 H7B 109.5 .
N7 C7 H7C 109.5 .
H7A C7 H7C 109.5 .
H7B C7 H7C 109.5 .
O1A C1A N1A 121.1(4) .
O1A C1A C13C 120.2(4) .
N1A C1A C13C 118.8(4) .
O2A C2A N2A 122.0(4) .
O2A C2A C11A 119.0(4) .
N2A C2A C11A 119.0(4) .
C8A C3A C4A 119.7(4) .
C8A C3A N1A 122.9(4) .
C4A C3A N1A 117.2(4) .
O3A C4A C3A 116.2(4) .
O3A C4A C5A 125.4(4) .
C3A C4A C5A 118.4(4) .
C6A C5A C4A 120.8(4) .
C6A C5A H5A 119.6 .
C4A C5A H5A 119.6 .
O4A C6A C5A 124.3(4) .
O4A C6A C7A 114.4(4) .
C5A C6A C7A 121.3(4) .
C6A C7A C8A 117.2(4) .
C6A C7A N2A 118.9(4) .
C8A C7A N2A 124.0(4) .
C3A C8A C7A 122.4(4) .
C3A C8A H8A 118.8 .
C7A C8A H8A 118.8 .
O3A C9A H9A1 109.5 .
O3A C9A H9A2 109.5 .
H9A1 C9A H9A2 109.5 .
O3A C9A H9A3 109.5 .
H9A1 C9A H9A3 109.5 .
H9A2 C9A H9A3 109.5 .
O4A C10A H10A 109.5 .
O4A C10A H10B 109.5 .
H10A C10A H10B 109.5 .
O4A C10A H10C 109.5 .
H10A C10A H10C 109.5 .
H10B C10A H10C 109.5 .
C12A C11A C16A 115.1(4) .
C12A C11A C2A 114.6(4) .
C16A C11A C2A 129.9(4) .
C13A C12A C11A 125.5(4) .
C13A C12A H12A 117.2 .
C11A C12A H12A 117.2 .
C12A C13A C14A 117.8(4) .
C12A C13A C1B 114.2(4) .
C14A C13A C1B 127.4(4) .
O6A C14A C15A 122.0(4) .
O6A C14A C13A 118.4(4) .
C15A C14A C13A 119.7(4) .
C16A C15A C14A 120.7(4) .
C16A C15A H15A 119.6 .
C14A C15A H15A 119.6 .
O5A C16A C15A 123.5(4) .
O5A C16A C11A 115.6(4) .
C15A C16A C11A 120.9(4) .
O5A C17A C18A 106.3(4) .
O5A C17A H17A 110.5 .
C18A C17A H17A 110.5 .
O5A C17A H17B 110.5 .
C18A C17A H17B 110.5 .
H17A C17A H17B 108.7 .
C19A C18A C17A 110.0(5) .
C19A C18A C21A 102.6(11) .
C17A C18A C21A 109.4(7) .
C19A C18A C21D 124.4(12) .
C17A C18A C21D 103.9(8) .
C21A C18A C21D 22.9(10) .
C19A C18A H18A 111.5 .
C17A C18A H18A 111.5 .
C21A C18A H18A 111.5 .
C21D C18A H18A 94.4 .
C20D C19A C20A 30.6(17) .
C20D C19A C18A 98(2) .
C20A C19A C18A 123.5(10) .
C20D C19A H191 102.4 .
C20A C19A H191 106.4 .
C18A C19A H191 106.4 .
C20D C19A H192 134.6 .
C20A C19A H192 106.4 .
C18A C19A H192 106.4 .
H191 C19A H192 106.5 .
C19A C20A H201 109.5 .
C19A C20A H202 109.5 .
C19A C20A H203 109.5 .
C22A C21A C18A 109.8(11) .
C22A C21A H21E 109.7 .
C18A C21A H21E 109.7 .
C22A C21A H21F 109.7 .
C18A C21A H21F 109.7 .
H21E C21A H21F 108.2 .
C19A C20D H20D 109.5 .
C19A C20D H20E 109.5 .
H20D C20D H20E 109.5 .
C19A C20D H20F 109.5 .
H20D C20D H20F 109.5 .
H20E C20D H20F 109.5 .
C22D C21D C18A 114.1(13) .
C22D C21D H21G 108.7 .
C18A C21D H21G 108.7 .
C22D C21D H21H 108.7 .
C18A C21D H21H 108.7 .
H21G C21D H21H 107.6 .
C21D C22D H22K 109.5 .
C21D C22D H22L 109.5 .
H22K C22D H22L 109.5 .
C21D C22D H22M 109.5 .
H22K C22D H22M 109.5 .
H22L C22D H22M 109.5 .
O6A C23A C24A 108.2(4) .
O6A C23A H23A 110.1 .
C24A C23A H23A 110.1 .
O6A C23A H23B 110.1 .
C24A C23A H23B 110.1 .
H23A C23A H23B 108.4 .
C25A C24A C27A 115.5(5) .
C25A C24A C23A 112.7(4) .
C27A C24A C23A 107.8(4) .
C25A C24A H24A 106.8 .
C27A C24A H24A 106.8 .
C23A C24A H24A 106.8 .
C26A C25A C24A 114.5(5) .
C26A C25A H25A 108.6 .
C24A C25A H25A 108.6 .
C26A C25A H25B 108.6 .
C24A C25A H25B 108.6 .
H25A C25A H25B 107.6 .
C25A C26A H26A 109.5 .
C25A C26A H26B 109.5 .
H26A C26A H26B 109.5 .
C25A C26A H26C 109.5 .
H26A C26A H26C 109.5 .
H26B C26A H26C 109.5 .
C24A C27A C28A 113.6(5) .
C24A C27A H27A 108.9 .
C28A C27A H27A 108.9 .
C24A C27A H27B 108.9 .
C28A C27A H27B 108.9 .
H27A C27A H27B 107.7 .
C27A C28A H28A 109.5 .
C27A C28A H28B 109.5 .
H28A C28A H28B 109.5 .
C27A C28A H28C 109.5 .
H28A C28A H28C 109.5 .
H28B C28A H28C 109.5 .
O1B C1B N1B 123.9(4) .
O1B C1B C13A 118.1(4) .
N1B C1B C13A 118.0(4) .
O2B C2B N2B 123.2(4) .
O2B C2B C11B 119.0(4) .
N2B C2B C11B 117.7(4) .
C4B C3B C8B 119.1(4) .
C4B C3B N1B 119.2(4) .
C8B C3B N1B 121.6(4) .
C3B C4B C5B 121.3(4) .
C3B C4B O3B 115.1(4) .
C5B C4B O3B 123.6(4) .
C6B C5B C4B 118.5(4) .
C6B C5B H5B 120.7 .
C4B C5B H5B 120.7 .
C7B C6B C5B 122.0(4) .
C7B C6B O4B 115.5(4) .
C5B C6B O4B 122.4(4) .
C6B C7B C8B 119.1(4) .
C6B C7B N2B 119.5(4) .
C8B C7B N2B 121.3(4) .
C3B C8B C7B 119.8(4) .
C3B C8B H8B 120.1 .
C7B C8B H8B 120.1 .
O3B C9B H9B1 109.5 .
O3B C9B H9B2 109.5 .
H9B1 C9B H9B2 109.5 .
O3B C9B H9B3 109.5 .
H9B1 C9B H9B3 109.5 .
H9B2 C9B H9B3 109.5 .
O4B C10B H10D 109.5 .
O4B C10B H10E 109.5 .
H10D C10B H10E 109.5 .
O4B C10B H10F 109.5 .
H10D C10B H10F 109.5 .
H10E C10B H10F 109.5 .
C16B C11B C12B 116.8(4) .
C16B C11B C2B 128.7(4) .
C12B C11B C2B 114.4(4) .
C13B C12B C11B 124.7(4) .
C13B C12B H12B 117.6 .
C11B C12B H12B 117.6 .
C12B C13B C14B 116.3(4) .
C12B C13B C1C 115.7(4) .
C14B C13B C1C 128.0(4) .
O6B C14B C15B 123.0(4) .
O6B C14B C13B 116.5(4) .
C15B C14B C13B 120.5(4) .
C14B C15B C16B 120.4(4) .
C14B C15B H15B 119.8 .
C16B C15B H15B 119.8 .
O5B C16B C11B 116.9(4) .
O5B C16B C15B 121.8(4) .
C11B C16B C15B 121.3(4) .
O5B C17B C18B 106.5(4) .
O5B C17B H17C 110.4 .
C18B C17B H17C 110.4 .
O5B C17B H17D 110.4 .
C18B C17B H17D 110.4 .
H17C C17B H17D 108.6 .
C19B C18B C21B 123.9(10) .
C19B C18B C17B 112.2(10) .
C21B C18B C17B 110.0(4) .
C19B C18B C19E 19.2(9) .
C21B C18B C19E 110.4(6) .
C17B C18B C19E 109.8(7) .
C19B C18B H18B 102.5 .
C21B C18B H18B 102.5 .
C17B C18B H18B 102.5 .
C19E C18B H18B 120.9 .
C18B C19B C20B 113.3(14) .
C18B C19B H193 108.9 .
C20B C19B H193 108.9 .
C18B C19B H194 108.9 .
C20B C19B H194 108.9 .
H193 C19B H194 107.7 .
C20E C19E C18B 119.9(11) .
C20E C19E H19C 107.3 .
C18B C19E H19C 107.3 .
C20E C19E H19D 107.3 .
C18B C19E H19D 107.3 .
H19C C19E H19D 106.9 .
C19E C20E H20G 109.5 .
C19E C20E H20H 109.5 .
H20G C20E H20H 109.5 .
C19E C20E H20I 109.5 .
H20G C20E H20I 109.5 .
H20H C20E H20I 109.5 .
C18B C21B C22B 114.8(4) .
C18B C21B H21A 108.6 .
C22B C21B H21A 108.6 .
C18B C21B H21B 108.6 .
C22B C21B H21B 108.6 .
H21A C21B H21B 107.5 .
C21B C22B H22A 109.5 .
C21B C22B H22B 109.5 .
H22A C22B H22B 109.5 .
C21B C22B H22C 109.5 .
H22A C22B H22C 109.5 .
H22B C22B H22C 109.5 .
O6B C23B C24B 107.8(4) .
O6B C23B H23C 110.2 .
C24B C23B H23C 110.2 .
O6B C23B H23D 110.2 .
C24B C23B H23D 110.2 .
H23C C23B H23D 108.5 .
C23B C24B C26B 111.3(6) .
C23B C24B C27B 106.3(4) .
C26B C24B C27B 116.9(6) .
C23B C24B H24B 107.3 .
C26B C24B H24B 107.3 .
C27B C24B H24B 107.3 .
C26B C25B H25C 109.5 .
C26B C25B H25D 109.5 .
H25C C25B H25D 109.5 .
C26B C25B H25E 109.5 .
H25C C25B H25E 109.5 .
H25D C25B H25E 109.5 .
C25B C26B C24B 114.6(6) .
C25B C26B H26D 108.6 .
C24B C26B H26D 108.6 .
C25B C26B H26E 108.6 .
C24B C26B H26E 108.6 .
H26D C26B H26E 107.6 .
C28B C27B C24B 113.3(6) .
C28B C27B H27C 108.9 .
C24B C27B H27C 108.9 .
C28B C27B H27D 108.9 .
C24B C27B H27D 108.9 .
H27C C27B H27D 107.7 .
C27B C28B H28D 109.5 .
C27B C28B H28E 109.5 .
H28D C28B H28E 109.5 .
C27B C28B H28F 109.5 .
H28D C28B H28F 109.5 .
H28E C28B H28F 109.5 .
O1C C1C N1C 121.7(4) .
O1C C1C C13B 120.0(4) .
N1C C1C C13B 118.0(4) .
O2C C2C N2C 122.5(4) .
O2C C2C C11C 118.9(4) .
N2C C2C C11C 118.5(4) .
C8C C3C C4C 119.2(4) .
C8C C3C N1C 123.9(4) .
C4C C3C N1C 116.7(4) .
O3C C4C C5C 124.5(4) .
O3C C4C C3C 115.3(4) .
C5C C4C C3C 120.0(4) .
C6C C5C C4C 119.9(4) .
C6C C5C H5C 120.1 .
C4C C5C H5C 120.1 .
O4C C6C C5C 124.4(4) .
O4C C6C C7C 114.7(4) .
C5C C6C C7C 120.9(4) .
C8C C7C N2C 123.5(4) .
C8C C7C C6C 118.2(4) .
N2C C7C C6C 118.3(4) .
C3C C8C C7C 121.8(4) .
C3C C8C H8C 119.1 .
C7C C8C H8C 119.1 .
O3C C9C H9C1 109.5 .
O3C C9C H9C2 109.5 .
H9C1 C9C H9C2 109.5 .
O3C C9C H9C3 109.5 .
H9C1 C9C H9C3 109.5 .
H9C2 C9C H9C3 109.5 .
O4C C10C H10G 109.5 .
O4C C10C H10H 109.5 .
H10G C10C H10H 109.5 .
O4C C10C H10I 109.5 .
H10G C10C H10I 109.5 .
H10H C10C H10I 109.5 .
C16C C11C C12C 116.5(4) .
C16C C11C C2C 128.9(4) .
C12C C11C C2C 114.4(4) .
C13C C12C C11C 124.3(4) .
C13C C12C H12C 117.9 .
C11C C12C H12C 117.9 .
C12C C13C C14C 117.4(4) .
C12C C13C C1A 114.2(4) .
C14C C13C C1A 128.3(4) .
O6C C14C C15C 122.7(4) .
O6C C14C C13C 116.0(4) .
C15C C14C C13C 121.3(4) .
C14C C15C C16C 119.1(4) .
C14C C15C H15C 120.4 .
C16C C15C H15C 120.4 .
O5C C16C C11C 116.4(4) .
O5C C16C C15C 122.2(4) .
C11C C16C C15C 121.4(4) .
O5C C17C C18C 106.6(4) .
O5C C17C H17E 110.4 .
C18C C17C H17E 110.4 .
O5C C17C H17F 110.4 .
C18C C17C H17F 110.4 .
H17E C17C H17F 108.6 .
C19C C18C C17C 113.1(4) .
C19C C18C C21C 112.9(4) .
C17C C18C C21C 107.8(4) .
C19C C18C H18C 107.6 .
C17C C18C H18C 107.6 .
C21C C18C H18C 107.6 .
C18C C19C C20C 117.8(5) .
C18C C19C H19A 107.9 .
C20C C19C H19A 107.9 .
C18C C19C H19B 107.9 .
C20C C19C H19B 107.9 .
H19A C19C H19B 107.2 .
C19C C20C H20A 109.5 .
C19C C20C H20B 109.5 .
H20A C20C H20B 109.5 .
C19C C20C H20C 109.5 .
H20A C20C H20C 109.5 .
H20B C20C H20C 109.5 .
C18C C21C C22C 112.4(5) .
C18C C21C H21C 109.1 .
C22C C21C H21C 109.1 .
C18C C21C H21D 109.1 .
C22C C21C H21D 109.1 .
H21C C21C H21D 107.9 .
C21C C22C H22D 109.5 .
C21C C22C H22E 109.5 .
H22D C22C H22E 109.5 .
C21C C22C H22F 109.5 .
H22D C22C H22F 109.5 .
H22E C22C H22F 109.5 .
O6C C23C C24C 106.9(3) .
O6C C23C H23E 110.3 .
C24C C23C H23E 110.3 .
O6C C23C H23F 110.3 .
C24C C23C H23F 110.3 .
H23E C23C H23F 108.6 .
C27C C24C C23C 110.0(4) .
C27C C24C C25C 114.8(4) .
C23C C24C C25C 110.6(4) .
C27C C24C H24C 107.0 .
C23C C24C H24C 107.0 .
C25C C24C H24C 107.0 .
C26C C25C C24C 115.3(5) .
C26C C25C H25F 108.4 .
C24C C25C H25F 108.4 .
C26C C25C H25G 108.4 .
C24C C25C H25G 108.4 .
H25F C25C H25G 107.5 .
C25C C26C H26F 109.5 .
C25C C26C H26G 109.5 .
H26F C26C H26G 109.5 .
C25C C26C H26H 109.5 .
H26F C26C H26H 109.5 .
H26G C26C H26H 109.5 .
C24C C27C C28C 113.1(4) .
C24C C27C H27E 109.0 .
C28C C27C H27E 109.0 .
C24C C27C H27F 109.0 .
C28C C27C H27F 109.0 .
H27E C27C H27F 107.8 .
C27C C28C H28G 109.5 .
C27C C28C H28H 109.5 .
H28G C28C H28H 109.5 .
C27C C28C H28I 109.5 .
H28G C28C H28I 109.5 .
H28H C28C H28I 109.5 .
C1 N7 C5 120.8(4) .
C1 N7 C7 118.5(4) .
C5 N7 C7 120.7(4) .
C1A N1A C3A 124.1(4) .
C1A N1A H1A 118.0 .
C3A N1A H1A 118.0 .
C2A N2A C7A 126.5(4) .
C2A N2A H2A 116.8 .
C7A N2A H2A 116.8 .
C1B N1B C3B 127.1(4) .
C1B N1B H1B 116.5 .
C3B N1B H1B 116.5 .
C2B N2B C7B 126.4(4) .
C2B N2B H2B 116.8 .
C7B N2B H2B 116.8 .
C1C N1C C3C 127.3(4) .
C1C N1C H1C 116.3 .
C3C N1C H1C 116.3 .
C2C N2C C7C 127.1(4) .
C2C N2C H2C 116.5 .
C7C N2C H2C 116.5 .
C4A O3A C9A 117.3(3) .
C6A O4A C10A 117.8(3) .
C16A O5A C17A 117.6(4) .
C14A O6A C23A 120.6(4) .
C4B O3B C9B 115.5(4) .
C6B O4B C10B 116.9(3) .
C16B O5B C17B 120.2(3) .
C14B O6B C23B 117.1(3) .
C4C O3C C9C 118.0(3) .
C6C O4C C10C 117.6(4) .
C16C O5C C17C 119.1(3) .
C14C O6C C23C 120.5(3) .
F2 P1 F5 177.9(3) .
F2 P1 F4 91.4(3) .
F5 P1 F4 90.4(2) .
F2 P1 F1 91.3(3) .
F5 P1 F1 89.7(2) .
F4 P1 F1 90.1(2) .
F2 P1 F3 89.4(2) .
F5 P1 F3 88.8(2) .
F4 P1 F3 179.0(3) .
F1 P1 F3 89.30(19) .
F2 P1 F6 90.4(3) .
F5 P1 F6 88.6(2) .
F4 P1 F6 90.26(19) .
F1 P1 F6 178.3(2) .
F3 P1 F6 90.32(19) .

loop_
_geom_bond_atom_site_label_1
_geom_bond_atom_site_label_2
_geom_bond_distance
_geom_bond_site_symmetry_2
C1 N7 1.337(6) .
C1 C2 1.367(6) .
C1 H1 0.9500 .
C2 C3 1.371(6) .
C2 H2 0.9500 .
C3 C4 1.401(6) .
C3 C3 1.486(9) 3_565
C4 C5 1.372(7) .
C4 H4 0.9500 .
C5 N7 1.339(6) .
C5 H5 0.9500 .
C7 N7 1.477(6) .
C7 H7A 0.9800 .
C7 H7B 0.9800 .
C7 H7C 0.9800 .
C1A O1A 1.244(5) .
C1A N1A 1.377(6) .
C1A C13C 1.497(6) .
C2A O2A 1.227(5) .
C2A N2A 1.356(6) .
C2A C11A 1.498(6) .
C3A C8A 1.378(6) .
C3A C4A 1.406(6) .
C3A N1A 1.416(5) .
C4A O3A 1.356(5) .
C4A C5A 1.407(6) .
C5A C6A 1.380(6) .
C5A H5A 0.9500 .
C6A O4A 1.378(5) .
C6A C7A 1.400(6) .
C7A C8A 1.403(6) .
C7A N2A 1.405(5) .
C8A H8A 0.9500 .
C9A O3A 1.439(5) .
C9A H9A1 0.9800 .
C9A H9A2 0.9800 .
C9A H9A3 0.9800 .
C10A O4A 1.435(5) .
C10A H10A 0.9800 .
C10A H10B 0.9800 .
C10A H10C 0.9800 .
C11A C12A 1.401(6) .
C11A C16A 1.417(6) .
C12A C13A 1.352(6) .
C12A H12A 0.9500 .
C13A C14A 1.400(6) .
C13A C1B 1.522(6) .
C14A O6A 1.366(5) .
C14A C15A 1.393(6) .
C15A C16A 1.381(6) .
C15A H15A 0.9500 .
C16A O5A 1.380(5) .
C17A O5A 1.447(5) .
C17A C18A 1.530(7) .
C17A H17A 0.9900 .
C17A H17B 0.9900 .
C18A C19A 1.519(8) .
C18A C21A 1.561(13) .
C18A C21D 1.586(14) .
C18A H18A 1.0000 .
C19A C20D 1.499(18) .
C19A C20A 1.513(11) .
C19A H191 0.9900 .
C19A H192 0.9900 .
C20A H201 0.9800 .
C20A H202 0.9800 .
C20A H203 0.9800 .
C21A C22A 1.533(14) .
C21A H21E 0.9900 .
C21A H21F 0.9900 .
C22A H22H 0.9800 .
C22A H22I 0.9800 .
C22A H22J 0.9800 .
C20D H20D 0.9800 .
C20D H20E 0.9800 .
C20D H20F 0.9800 .
C21D C22D 1.477(15) .
C21D H21G 0.9900 .
C21D H21H 0.9900 .
C22D H22K 0.9800 .
C22D H22L 0.9800 .
C22D H22M 0.9800 .
C23A O6A 1.447(5) .
C23A C24A 1.527(7) .
C23A H23A 0.9900 .
C23A H23B 0.9900 .
C24A C25A 1.507(8) .
C24A C27A 1.518(6) .
C24A H24A 1.0000 .
C25A C26A 1.475(8) .
C25A H25A 0.9900 .
C25A H25B 0.9900 .
C26A H26A 0.9800 .
C26A H26B 0.9800 .
C26A H26C 0.9800 .
C27A C28A 1.525(7) .
C27A H27A 0.9900 .
C27A H27B 0.9900 .
C28A H28A 0.9800 .
C28A H28B 0.9800 .
C28A H28C 0.9800 .
C1B O1B 1.233(5) .
C1B N1B 1.337(6) .
C2B O2B 1.235(5) .
C2B N2B 1.350(5) .
C2B C11B 1.509(6) .
C3B C4B 1.388(6) .
C3B C8B 1.402(6) .
C3B N1B 1.422(6) .
C4B C5B 1.390(7) .
C4B O3B 1.394(5) .
C5B C6B 1.387(6) .
C5B H5B 0.9500 .
C6B C7B 1.372(6) .
C6B O4B 1.389(5) .
C7B C8B 1.408(6) .
C7B N2B 1.414(5) .
C8B H8B 0.9500 .
C9B O3B 1.417(5) .
C9B H9B1 0.9800 .
C9B H9B2 0.9800 .
C9B H9B3 0.9800 .
C10B O4B 1.419(5) .
C10B H10D 0.9800 .
C10B H10E 0.9800 .
C10B H10F 0.9800 .
C11B C16B 1.385(6) .
C11B C12B 1.403(6) .
C12B C13B 1.401(6) .
C12B H12B 0.9500 .
C13B C14B 1.418(6) .
C13B C1C 1.472(6) .
C14B O6B 1.369(5) .
C14B C15B 1.395(6) .
C15B C16B 1.406(6) .
C15B H15B 0.9500 .
C16B O5B 1.362(5) .
C17B O5B 1.452(5) .
C17B C18B 1.515(6) .
C17B H17C 0.9900 .
C17B H17D 0.9900 .
C18B C19B 1.487(15) .
C18B C21B 1.503(7) .
C18B C19E 1.564(12) .
C18B H18B 1.0000 .
C19B C20B 1.489(17) .
C19B H193 0.9900 .
C19B H194 0.9900 .
C20B H204 0.9800 .
C20B H205 0.9800 .
C20B H206 0.9800 .
C19E C20E 1.477(13) .
C19E H19C 0.9900 .
C19E H19D 0.9900 .
C20E H20G 0.9800 .
C20E H20H 0.9800 .
C20E H20I 0.9800 .
C21B C22B 1.524(7) .
C21B H21A 0.9900 .
C21B H21B 0.9900 .
C22B H22A 0.9800 .
C22B H22B 0.9800 .
C22B H22C 0.9800 .
C23B O6B 1.448(5) .
C23B C24B 1.509(7) .
C23B H23C 0.9900 .
C23B H23D 0.9900 .
C24B C26B 1.529(10) .
C24B C27B 1.620(8) .
C24B H24B 1.0000 .
C25B C26B 1.471(10) .
C25B H25C 0.9800 .
C25B H25D 0.9800 .
C25B H25E 0.9800 .
C26B H26D 0.9900 .
C26B H26E 0.9900 .
C27B C28B 1.454(9) .
C27B H27C 0.9900 .
C27B H27D 0.9900 .
C28B H28D 0.9800 .
C28B H28E 0.9800 .
C28B H28F 0.9800 .
C1C O1C 1.240(5) .
C1C N1C 1.367(5) .
C2C O2C 1.211(5) .
C2C N2C 1.356(5) .
C2C C11C 1.513(6) .
C3C C8C 1.381(6) .
C3C C4C 1.404(6) .
C3C N1C 1.410(5) .
C4C O3C 1.364(5) .
C4C C5C 1.392(6) .
C5C C6C 1.385(6) .
C5C H5C 0.9500 .
C6C O4C 1.373(5) .
C6C C7C 1.402(6) .
C7C C8C 1.393(6) .
C7C N2C 1.397(5) .
C8C H8C 0.9500 .
C9C O3C 1.408(5) .
C9C H9C1 0.9800 .
C9C H9C2 0.9800 .
C9C H9C3 0.9800 .
C10C O4C 1.416(5) .
C10C H10G 0.9800 .
C10C H10H 0.9800 .
C10C H10I 0.9800 .
C11C C16C 1.392(6) .
C11C C12C 1.397(6) .
C12C C13C 1.377(6) .
C12C H12C 0.9500 .
C13C C14C 1.399(6) .
C14C O6C 1.364(5) .
C14C C15C 1.383(6) .
C15C C16C 1.409(6) .
C15C H15C 0.9500 .
C16C O5C 1.377(5) .
C17C O5C 1.437(5) .
C17C C18C 1.529(6) .
C17C H17E 0.9900 .
C17C H17F 0.9900 .
C18C C19C 1.506(8) .
C18C C21C 1.544(7) .
C18C H18C 1.0000 .
C19C C20C 1.564(7) .
C19C H19A 0.9900 .
C19C H19B 0.9900 .
C20C H20A 0.9800 .
C20C H20B 0.9800 .
C20C H20C 0.9800 .
C21C C22C 1.562(7) .
C21C H21C 0.9900 .
C21C H21D 0.9900 .
C22C H22D 0.9800 .
C22C H22E 0.9800 .
C22C H22F 0.9800 .
C23C O6C 1.454(5) .
C23C C24C 1.529(6) .
C23C H23E 0.9900 .
C23C H23F 0.9900 .
C24C C27C 1.516(6) .
C24C C25C 1.538(7) .
C24C H24C 1.0000 .
C25C C26C 1.519(8) .
C25C H25F 0.9900 .
C25C H25G 0.9900 .
C26C H26F 0.9800 .
C26C H26G 0.9800 .
C26C H26H 0.9800 .
C27C C28C 1.522(7) .
C27C H27E 0.9900 .
C27C H27F 0.9900 .
C28C H28G 0.9800 .
C28C H28H 0.9800 .
C28C H28I 0.9800 .
F1 P1 1.588(4) .
F2 P1 1.562(4) .
F3 P1 1.597(3) .
F4 P1 1.585(4) .
F5 P1 1.569(4) .
F6 P1 1.600(4) .
N1A H1A 0.8800 .
N2A H2A 0.8800 .
N1B H1B 0.8800 .
N2B H2B 0.8800 .
N1C H1C 0.8800 .
N2C H2C 0.8800 .

loop_
_geom_torsion_atom_site_label_1
_geom_torsion_atom_site_label_2
_geom_torsion_atom_site_label_3
_geom_torsion_atom_site_label_4
_geom_torsion
_geom_torsion_site_symmetry_1
_geom_torsion_site_symmetry_4
N7 C1 C2 C3 1.8(7) . .
C1 C2 C3 C4 -4.2(7) . .
C1 C2 C3 C3 178.0(5) . 3_565
C2 C3 C4 C5 4.1(7) . .
C3 C3 C4 C5 -178.1(5) 3_565 .
C3 C4 C5 N7 -1.6(8) . .
C8A C3A C4A O3A 177.2(4) . .
N1A C3A C4A O3A 2.4(7) . .
C8A C3A C4A C5A -3.9(7) . .
N1A C3A C4A C5A -178.7(4) . .
O3A C4A C5A C6A -179.1(5) . .
C3A C4A C5A C6A 2.1(7) . .
C4A C5A C6A O4A -179.9(5) . .
C4A C5A C6A C7A -1.9(8) . .
O4A C6A C7A C8A -178.4(4) . .
C5A C6A C7A C8A 3.4(7) . .
O4A C6A C7A N2A 1.5(7) . .
C5A C6A C7A N2A -176.7(4) . .
C4A C3A C8A C7A 5.7(7) . .
N1A C3A C8A C7A -179.9(4) . .
C6A C7A C8A C3A -5.3(7) . .
N2A C7A C8A C3A 174.8(4) . .
O2A C2A C11A C12A 2.2(7) . .
N2A C2A C11A C12A -179.8(4) . .
O2A C2A C11A C16A -170.5(5) . .
N2A C2A C11A C16A 7.5(8) . .
C16A C11A C12A C13A 1.1(7) . .
C2A C11A C12A C13A -172.7(5) . .
C11A C12A C13A C14A 2.0(8) . .
C11A C12A C13A C1B 173.8(4) . .
C12A C13A C14A O6A 176.5(4) . .
C1B C13A C14A O6A 5.8(7) . .
C12A C13A C14A C15A -5.1(7) . .
C1B C13A C14A C15A -175.7(5) . .
O6A C14A C15A C16A -176.4(5) . .
C13A C14A C15A C16A 5.2(8) . .
C14A C15A C16A O5A 178.2(5) . .
C14A C15A C16A C11A -2.0(8) . .
C12A C11A C16A O5A 178.8(4) . .
C2A C11A C16A O5A -8.6(8) . .
C12A C11A C16A C15A -1.1(7) . .
C2A C11A C16A C15A 171.6(5) . .
O5A C17A C18A C19A 70.5(6) . .
O5A C17A C18A C21A -177.6(11) . .
O5A C17A C18A C21D -154.3(12) . .
C17A C18A C19A C20D 77.9(19) . .
C21A C18A C19A C20D -38(2) . .
C21D C18A C19A C20D -46(2) . .
C17A C18A C19A C20A 60.0(11) . .
C21A C18A C19A C20A -56.3(12) . .
C21D C18A C19A C20A -64.0(15) . .
C19A C18A C21A C22A -65.1(13) . .
C17A C18A C21A C22A 178.2(11) . .
C21D C18A C21A C22A 98(3) . .
C19A C18A C21D C22D -57(2) . .
C17A C18A C21D C22D 175.9(14) . .
C21A C18A C21D C22D -77(3) . .
O6A C23A C24A C25A -60.9(5) . .
O6A C23A C24A C27A 170.6(4) . .
C27A C24A C25A C26A 64.0(6) . .
C23A C24A C25A C26A -60.5(6) . .
C25A C24A C27A C28A 50.7(6) . .
C23A C24A C27A C28A 177.6(5) . .
C12A C13A C1B O1B 9.3(7) . .
C14A C13A C1B O1B -179.8(5) . .
C12A C13A C1B N1B -171.0(4) . .
C14A C13A C1B N1B -0.1(7) . .
C8B C3B C4B C5B 1.1(7) . .
N1B C3B C4B C5B 177.0(4) . .
C8B C3B C4B O3B 179.8(4) . .
N1B C3B C4B O3B -4.3(7) . .
C3B C4B C5B C6B -0.4(7) . .
O3B C4B C5B C6B -179.0(4) . .
C4B C5B C6B C7B -2.4(8) . .
C4B C5B C6B O4B -179.1(4) . .
C5B C6B C7B C8B 4.5(8) . .
O4B C6B C7B C8B -178.6(4) . .
C5B C6B C7B N2B -178.0(4) . .
O4B C6B C7B N2B -1.1(7) . .
C4B C3B C8B C7B 1.0(7) . .
N1B C3B C8B C7B -174.9(4) . .
C6B C7B C8B C3B -3.7(7) . .
N2B C7B C8B C3B 178.9(4) . .
O2B C2B C11B C16B -178.3(5) . .
N2B C2B C11B C16B 4.3(8) . .
O2B C2B C11B C12B 5.7(7) . .
N2B C2B C11B C12B -171.7(4) . .
C16B C11B C12B C13B -0.7(7) . .
C2B C11B C12B C13B 175.9(4) . .
C11B C12B C13B C14B -0.5(7) . .
C11B C12B C13B C1C 179.9(4) . .
C12B C13B C14B O6B -176.6(4) . .
C1C C13B C14B O6B 2.9(7) . .
C12B C13B C14B C15B 2.1(7) . .
C1C C13B C14B C15B -178.4(4) . .
O6B C14B C15B C16B 176.1(4) . .
C13B C14B C15B C16B -2.5(7) . .
C12B C11B C16B O5B -177.4(4) . .
C2B C11B C16B O5B 6.6(8) . .
C12B C11B C16B C15B 0.3(7) . .
C2B C11B C16B C15B -175.7(5) . .
C14B C15B C16B O5B 178.9(4) . .
C14B C15B C16B C11B 1.2(7) . .
O5B C17B C18B C19B 68.7(10) . .
O5B C17B C18B C21B -149.2(5) . .
O5B C17B C18B C19E 89.1(7) . .
C21B C18B C19B C20B -67(2) . .
C17B C18B C19B C20B 68.9(19) . .
C19E C18B C19B C20B -18(3) . .
C19B C18B C19E C20E 49(4) . .
C21B C18B C19E C20E -173.6(10) . .
C17B C18B C19E C20E -52.1(14) . .
C19B C18B C21B C22B -46.1(12) . .
C17B C18B C21B C22B 177.0(5) . .
C19E C18B C21B C22B -61.6(9) . .
O6B C23B C24B C26B -62.1(6) . .
O6B C23B C24B C27B 169.5(5) . .
C23B C24B C26B C25B -57.6(8) . .
C27B C24B C26B C25B 64.8(9) . .
C23B C24B C27B C28B -166.9(7) . .
C26B C24B C27B C28B 68.2(9) . .
C12B C13B C1C O1C -19.4(7) . .
C14B C13B C1C O1C 161.1(5) . .
C12B C13B C1C N1C 154.9(4) . .
C14B C13B C1C N1C -24.6(7) . .
C8C C3C C4C O3C 176.5(4) . .
N1C C3C C4C O3C 1.6(6) . .
C8C C3C C4C C5C 1.0(7) . .
N1C C3C C4C C5C -173.9(4) . .
O3C C4C C5C C6C -176.0(4) . .
C3C C4C C5C C6C -0.8(7) . .
C4C C5C C6C O4C 179.1(4) . .
C4C C5C C6C C7C 0.9(7) . .
O4C C6C C7C C8C -179.4(4) . .
C5C C6C C7C C8C -1.0(7) . .
O4C C6C C7C N2C -1.6(6) . .
C5C C6C C7C N2C 176.8(4) . .
C4C C3C C8C C7C -1.2(7) . .
N1C C3C C8C C7C 173.3(4) . .
N2C C7C C8C C3C -176.5(4) . .
C6C C7C C8C C3C 1.2(7) . .
O2C C2C C11C C16C -155.3(5) . .
N2C C2C C11C C16C 24.7(7) . .
O2C C2C C11C C12C 19.7(6) . .
N2C C2C C11C C12C -160.2(4) . .
C16C C11C C12C C13C 2.7(7) . .
C2C C11C C12C C13C -173.0(4) . .
C11C C12C C13C C14C -1.0(7) . .
C11C C12C C13C C1A 175.1(4) . .
O1A C1A C13C C12C -9.3(7) . .
N1A C1A C13C C12C 169.9(4) . .
O1A C1A C13C C14C 166.3(5) . .
N1A C1A C13C C14C -14.6(8) . .
C12C C13C C14C O6C 176.8(4) . .
C1A C13C C14C O6C 1.4(8) . .
C12C C13C C14C C15C -1.4(7) . .
C1A C13C C14C C15C -176.8(5) . .
O6C C14C C15C C16C -176.3(5) . .
C13C C14C C15C C16C 1.8(7) . .
C12C C11C C16C O5C 178.8(4) . .
C2C C11C C16C O5C -6.3(7) . .
C12C C11C C16C C15C -2.2(7) . .
C2C C11C C16C C15C 172.8(4) . .
C14C C15C C16C O5C 179.1(4) . .
C14C C15C C16C C11C 0.1(7) . .
O5C C17C C18C C19C 64.7(5) . .
O5C C17C C18C C21C -169.8(4) . .
C17C C18C C19C C20C 66.5(6) . .
C21C C18C C19C C20C -56.2(6) . .
C19C C18C C21C C22C -58.4(6) . .
C17C C18C C21C C22C 176.0(5) . .
O6C C23C C24C C27C 161.4(4) . .
O6C C23C C24C C25C -70.8(5) . .
C27C C24C C25C C26C 56.0(6) . .
C23C C24C C25C C26C -69.2(6) . .
C23C C24C C27C C28C -173.0(5) . .
C25C C24C C27C C28C 61.5(6) . .
C2 C1 N7 C5 1.0(7) . .
C2 C1 N7 C7 -178.8(4) . .
C4 C5 N7 C1 -1.0(7) . .
C4 C5 N7 C7 178.8(5) . .
O1A C1A N1A C3A 0.3(7) . .
C13C C1A N1A C3A -178.8(4) . .
C8A C3A N1A C1A 31.4(7) . .
C4A C3A N1A C1A -154.0(5) . .
O2A C2A N2A C7A 6.7(8) . .
C11A C2A N2A C7A -171.3(4) . .
C6A C7A N2A C2A -179.5(5) . .
C8A C7A N2A C2A 0.4(8) . .
O1B C1B N1B C3B -11.8(8) . .
C13A C1B N1B C3B 168.6(4) . .
C4B C3B N1B C1B 169.9(5) . .
C8B C3B N1B C1B -14.3(7) . .
O2B C2B N2B C7B 4.2(8) . .
C11B C2B N2B C7B -178.5(5) . .
C6B C7B N2B C2B 156.4(5) . .
C8B C7B N2B C2B -26.1(8) . .
O1C C1C N1C C3C 11.3(7) . .
C13B C1C N1C C3C -163.0(4) . .
C8C C3C N1C C1C 14.8(7) . .
C4C C3C N1C C1C -170.6(4) . .
O2C C2C N2C C7C -8.1(7) . .
C11C C2C N2C C7C 171.9(4) . .
C8C C7C N2C C2C -8.7(7) . .
C6C C7C N2C C2C 173.7(4) . .
C3A C4A O3A C9A -172.6(4) . .
C5A C4A O3A C9A 8.5(7) . .
C5A C6A O4A C10A -0.2(7) . .
C7A C6A O4A C10A -178.3(4) . .
C15A C16A O5A C17A -2.0(7) . .
C11A C16A O5A C17A 178.2(4) . .
C18A C17A O5A C16A -171.2(4) . .
C15A C14A O6A C23A 19.0(7) . .
C13A C14A O6A C23A -162.6(4) . .
C24A C23A O6A C14A 151.3(4) . .
C3B C4B O3B C9B 163.7(4) . .
C5B C4B O3B C9B -17.7(7) . .
C7B C6B O4B C10B -176.9(5) . .
C5B C6B O4B C10B 0.0(7) . .
C11B C16B O5B C17B 166.6(4) . .
C15B C16B O5B C17B -11.1(7) . .
C18B C17B O5B C16B -161.3(4) . .
C15B C14B O6B C23B 2.8(7) . .
C13B C14B O6B C23B -178.6(4) . .
C24B C23B O6B C14B -178.8(5) . .
C5C C4C O3C C9C 1.2(7) . .
C3C C4C O3C C9C -174.2(4) . .
C5C C6C O4C C10C -7.5(7) . .
C7C C6C O4C C10C 170.7(4) . .
C11C C16C O5C C17C 175.7(4) . .
C15C C16C O5C C17C -3.3(7) . .
C18C C17C O5C C16C -177.0(4) . .
C15C C14C O6C C23C 10.0(7) . .
C13C C14C O6C C23C -168.2(4) . .
C24C C23C O6C C14C 160.1(4) . .

loop_
_platon_squeeze_void_nr
_platon_squeeze_void_average_x
_platon_squeeze_void_average_y
_platon_squeeze_void_average_z
_platon_squeeze_void_volume
_platon_squeeze_void_count_electrons
1 0.000 0.000 0.000 480.7 39.2
2 0.500 0.500 0.000 209.4 10.0
3 0.307 0.811 0.124 23.2 -0.6
4 0.500 1.000 0.500 209.4 9.4
5 1.000 0.500 0.500 480.7 38.4
6 0.693 0.311 0.376 22.7 -0.4
7 0.307 0.689 0.623 23.5 -0.6
8 0.693 0.189 0.876 23.1 -0.6
